data_7715260
loop_
_publ_author_name
'Glenister, Mollie A.'
'Frese, Josef W. A.'
'Elsegood, Mark R. J.'
'Canaj, Angelos B.'
'Brechin, Euan K.'
'Redshaw, Carl'

_publ_section_title
;
 Reaction of Ph<sub>2</sub>C(X)(CO<sub>2</sub>H) (X = OH, NH<sub>2</sub>)
 with [VO(OR)<sub>3</sub>] (R = Et, <i>n</i>Pr): structure, magnetic
 susceptibility and ROP capability.
;
_journal_issue 12
_journal_name_full 'Dalton transactions (Cambridge, England : 2003)'
_journal_page_first 5351
_journal_page_last 5355
_journal_paper_doi 10.1039/d4dt00078a
_journal_volume 53
_journal_year 2024
_chemical_formula_moiety 'C36 H44 N2 O10 V2'
_chemical_formula_sum 'C36 H44 N2 O10 V2'
_chemical_formula_weight 766.61
_space_group_crystal_system orthorhombic
_space_group_IT_number 61
_space_group_name_Hall '-P 2ac 2ab'
_space_group_name_H-M_alt 'P b c a'
_atom_sites_solution_hydrogens mixed
_atom_sites_solution_primary direct
_atom_sites_solution_secondary difmap
_audit_creation_method SHELXL-2017/1
_audit_update_record
;
2023-12-20 deposited with the CCDC.	2024-02-27 downloaded from the CCDC.
;
_cell_angle_alpha 90
_cell_angle_beta 90
_cell_angle_gamma 90
_cell_formula_units_Z 4
_cell_length_a 11.9119(9)
_cell_length_b 15.6223(12)
_cell_length_c 19.5264(15)
_cell_measurement_reflns_used 10703
_cell_measurement_temperature 150(2)
_cell_measurement_theta_max 30.40
_cell_measurement_theta_min 2.30
_cell_volume 3633.7(5)
_computing_cell_refinement 'Bruker SAINT'
_computing_data_collection 'Bruker APEX 2'
_computing_data_reduction 'Bruker SAINT'
_computing_molecular_graphics 'Bruker SHELXTL'
_computing_publication_material 'Bruker SHELXTL and local programs'
_computing_structure_refinement 'SHELXL-2017/1 (Sheldrick, 2017)'
_computing_structure_solution 'SHELXS-97 (Sheldrick, 2008)'
_diffrn_ambient_temperature 150(2)
_diffrn_measured_fraction_theta_full 0.999
_diffrn_measured_fraction_theta_max 0.994
_diffrn_measurement_device_type 'Bruker APEX 2 CCD diffractometer'
_diffrn_measurement_method '\w rotation with narrow frames'
_diffrn_radiation_monochromator graphite
_diffrn_radiation_source 'sealed tube'
_diffrn_radiation_type MoK\a
_diffrn_radiation_wavelength 0.71073
_diffrn_reflns_av_R_equivalents 0.0397
_diffrn_reflns_av_unetI/netI 0.0246
_diffrn_reflns_Laue_measured_fraction_full 0.999
_diffrn_reflns_Laue_measured_fraction_max 0.994
_diffrn_reflns_limit_h_max 16
_diffrn_reflns_limit_h_min -17
_diffrn_reflns_limit_k_max 21
_diffrn_reflns_limit_k_min -21
_diffrn_reflns_limit_l_max 27
_diffrn_reflns_limit_l_min -27
_diffrn_reflns_number 40423
_diffrn_reflns_point_group_measured_fraction_full 0.999
_diffrn_reflns_point_group_measured_fraction_max 0.994
_diffrn_reflns_theta_full 25.242
_diffrn_reflns_theta_max 30.564
_diffrn_reflns_theta_min 2.390
_exptl_absorpt_coefficient_mu 0.573
_exptl_absorpt_correction_T_max 0.889
_exptl_absorpt_correction_T_min 0.566
_exptl_absorpt_correction_type multi-scan
_exptl_absorpt_process_details 'SADABS v2008/1, Sheldrick, G.M., (2008)'
_exptl_crystal_colour green
_exptl_crystal_density_diffrn 1.401
_exptl_crystal_density_method 'not measured'
_exptl_crystal_description 'long block'
_exptl_crystal_F_000 1600
_exptl_crystal_recrystallization_method 'Re-crystallisation from solvent: acetonitrile'
_exptl_crystal_size_max 1.120
_exptl_crystal_size_mid 0.240
_exptl_crystal_size_min 0.210
_refine_diff_density_max 0.569
_refine_diff_density_min -0.336
_refine_diff_density_rms 0.062
_refine_ls_extinction_method none
_refine_ls_goodness_of_fit_ref 1.055
_refine_ls_hydrogen_treatment mixed
_refine_ls_matrix_type full
_refine_ls_number_parameters 234
_refine_ls_number_reflns 5538
_refine_ls_number_restraints 0
_refine_ls_restrained_S_all 1.055
_refine_ls_R_factor_all 0.0511
_refine_ls_R_factor_gt 0.0412
_refine_ls_shift/su_max 0.003
_refine_ls_shift/su_mean 0.000
_refine_ls_structure_factor_coef Fsqd
_refine_ls_weighting_details 'w=1/[\s^2^(Fo^2^)+(0.0513P)^2^+2.0502P] where P=(Fo^2^+2Fc^2^)/3'
_refine_ls_weighting_scheme calc
_refine_ls_wR_factor_gt 0.1041
_refine_ls_wR_factor_ref 0.1094
_reflns_Friedel_coverage 0.000
_reflns_number_gt 4648
_reflns_number_total 5538
_reflns_threshold_expression 'I > 2\s(I)'
_cod_data_source_file d4dt00078a2.cif
_cod_data_source_block 1
_cod_depositor_comments 'Adding full bibliography for 7715254--7715261.cif.'
_cod_database_code 7715260
_shelx_shelxl_version_number 2017/1
_shelx_space_group_comment
; 
The symmetry employed for this shelxl refinement is uniquely defined 
by the following loop, which should always be used as a source of 
symmetry information in preference to the above space-group names. 
They are only intended as comments. 
;
_shelx_estimated_absorpt_t_min 0.566
_shelx_estimated_absorpt_t_max 0.889

loop_
_space_group_symop_operation_xyz
'x, y, z'
'-x+1/2, -y, z+1/2'
'-x, y+1/2, -z+1/2'
'x+1/2, -y+1/2, -z'
'-x, -y, -z'
'x-1/2, y, -z-1/2'
'x, -y-1/2, z-1/2'
'-x-1/2, y-1/2, z'

loop_
_atom_site_label
_atom_site_type_symbol
_atom_site_fract_x
_atom_site_fract_y
_atom_site_fract_z
_atom_site_U_iso_or_equiv
_atom_site_adp_type
_atom_site_occupancy
_atom_site_site_symmetry_order
_atom_site_calc_flag
_atom_site_refinement_flags_posn
_atom_site_refinement_flags_adp
_atom_site_refinement_flags_occupancy
_atom_site_disorder_assembly
_atom_site_disorder_group
V1 V 0.93956(2) 0.06384(2) 0.55656(2) 0.02128(8) Uani 1 1 d . . . . .
O1 O 0.81790(9) 0.13618(7) 0.52292(6) 0.0273(2) Uani 1 1 d . . . . .
C1 C 0.82981(14) 0.21269(10) 0.49705(9) 0.0268(3) Uani 1 1 d . . . . .
O2 O 0.75215(10) 0.26084(8) 0.48517(8) 0.0395(3) Uani 1 1 d . . . . .
C2 C 0.95171(13) 0.24079(9) 0.48392(8) 0.0222(3) Uani 1 1 d . . . . .
N1 N 1.02234(11) 0.16325(8) 0.49467(7) 0.0216(2) Uani 1 1 d . . . . .
H1A H 1.0303(17) 0.1388(13) 0.4537(10) 0.026 Uiso 1 1 d . U . . .
H1B H 1.0896(18) 0.1796(12) 0.5051(10) 0.026 Uiso 1 1 d . U . . .
C3 C 0.97688(13) 0.31000(9) 0.53752(8) 0.0232(3) Uani 1 1 d . . . . .
C4 C 0.93179(15) 0.39141(10) 0.52685(9) 0.0292(3) Uani 1 1 d . . . . .
H4 H 0.889090 0.402520 0.486728 0.035 Uiso 1 1 calc R U . . .
C5 C 0.94884(17) 0.45640(11) 0.57442(10) 0.0369(4) Uani 1 1 d . . . . .
H5 H 0.918289 0.511687 0.566459 0.044 Uiso 1 1 calc R U . . .
C6 C 1.00968(18) 0.44092(12) 0.63287(10) 0.0395(4) Uani 1 1 d . . . . .
H6 H 1.021420 0.485432 0.665231 0.047 Uiso 1 1 calc R U . . .
C7 C 1.05382(17) 0.36034(12) 0.64448(10) 0.0374(4) Uani 1 1 d . . . . .
H7 H 1.095348 0.349444 0.685088 0.045 Uiso 1 1 calc R U . . .
C8 C 1.03764(15) 0.29512(10) 0.59690(9) 0.0295(3) Uani 1 1 d . . . . .
H8 H 1.068473 0.240004 0.605192 0.035 Uiso 1 1 calc R U . . .
C9 C 0.97048(15) 0.27435(9) 0.41110(8) 0.0273(3) Uani 1 1 d . . . . .
C10 C 1.07354(16) 0.31169(10) 0.39629(8) 0.0313(3) Uani 1 1 d . . . . .
H10 H 1.126097 0.320942 0.432129 0.038 Uiso 1 1 calc R U . . .
C11 C 1.1008(2) 0.33565(11) 0.32992(9) 0.0439(5) Uani 1 1 d . . . . .
H11 H 1.171953 0.360528 0.320609 0.053 Uiso 1 1 calc R U . . .
C12 C 1.0256(3) 0.32362(13) 0.27785(11) 0.0563(6) Uani 1 1 d . . . . .
H12 H 1.044630 0.339718 0.232388 0.068 Uiso 1 1 calc R U . . .
C13 C 0.9228(3) 0.28822(16) 0.29156(11) 0.0604(7) Uani 1 1 d . . . . .
H13 H 0.870303 0.280931 0.255405 0.072 Uiso 1 1 calc R U . . .
C14 C 0.8938(2) 0.26256(13) 0.35812(10) 0.0441(5) Uani 1 1 d . . . . .
H14 H 0.822603 0.237440 0.366930 0.053 Uiso 1 1 calc R U . . .
O3 O 0.84790(10) -0.01824(7) 0.58636(6) 0.0266(2) Uani 1 1 d . . . . .
C15 C 0.80424(15) -0.02945(10) 0.65381(8) 0.0295(3) Uani 1 1 d . . . . .
H15A H 0.729133 -0.002622 0.657081 0.035 Uiso 1 1 calc R U . . .
H15B H 0.854255 -0.001153 0.687379 0.035 Uiso 1 1 calc R U . . .
C16 C 0.79552(19) -0.12357(12) 0.67013(10) 0.0411(4) Uani 1 1 d . . . . .
H16A H 0.750945 -0.152209 0.634707 0.062 Uiso 1 1 calc R U . . .
H16B H 0.759080 -0.130976 0.714731 0.062 Uiso 1 1 calc R U . . .
H16C H 0.870871 -0.148691 0.671541 0.062 Uiso 1 1 calc R U . . .
O4 O 1.07323(9) 0.00264(7) 0.54426(5) 0.0226(2) Uani 1 1 d . . . . .
C17 C 1.17672(14) 0.01835(11) 0.57980(9) 0.0297(3) Uani 1 1 d . . . . .
H17A H 1.191264 0.080721 0.581159 0.036 Uiso 1 1 calc R U . . .
H17B H 1.239210 -0.009153 0.554640 0.036 Uiso 1 1 calc R U . . .
C18 C 1.17282(19) -0.01624(15) 0.65222(10) 0.0452(5) Uani 1 1 d . . . . .
H18A H 1.110957 0.010888 0.677191 0.068 Uiso 1 1 calc R U . . .
H18B H 1.243905 -0.003687 0.675399 0.068 Uiso 1 1 calc R U . . .
H18C H 1.161068 -0.078308 0.650923 0.068 Uiso 1 1 calc R U . . .
O5 O 0.96679(10) 0.10976(7) 0.62713(6) 0.0287(2) Uani 1 1 d . . . . .

loop_
_atom_site_aniso_label
_atom_site_aniso_U_11
_atom_site_aniso_U_22
_atom_site_aniso_U_33
_atom_site_aniso_U_23
_atom_site_aniso_U_13
_atom_site_aniso_U_12
V1 0.02541(14) 0.01525(12) 0.02317(13) -0.00034(8) -0.00056(9) -0.00119(9)
O1 0.0241(5) 0.0189(5) 0.0388(6) 0.0005(4) -0.0002(4) 0.0000(4)
C1 0.0260(7) 0.0192(7) 0.0353(8) -0.0026(6) -0.0026(6) 0.0010(5)
O2 0.0264(6) 0.0256(6) 0.0666(9) 0.0046(6) -0.0055(6) 0.0049(5)
C2 0.0254(7) 0.0140(6) 0.0271(7) 0.0003(5) -0.0029(5) 0.0014(5)
N1 0.0228(6) 0.0151(5) 0.0268(6) 0.0001(4) -0.0010(5) 0.0015(4)
C3 0.0254(7) 0.0163(6) 0.0280(7) -0.0011(5) 0.0024(6) -0.0021(5)
C4 0.0367(9) 0.0176(7) 0.0332(8) -0.0003(6) 0.0039(6) 0.0018(6)
C5 0.0479(11) 0.0179(7) 0.0449(10) -0.0052(7) 0.0122(8) -0.0012(7)
C6 0.0482(11) 0.0276(8) 0.0427(10) -0.0140(7) 0.0086(8) -0.0090(8)
C7 0.0466(11) 0.0323(9) 0.0334(9) -0.0063(7) -0.0045(7) -0.0076(8)
C8 0.0352(8) 0.0213(7) 0.0319(8) -0.0009(6) -0.0031(6) -0.0037(6)
C9 0.0394(9) 0.0167(6) 0.0258(7) -0.0002(5) -0.0048(6) 0.0036(6)
C10 0.0479(10) 0.0194(7) 0.0267(7) 0.0005(6) 0.0025(7) 0.0002(6)
C11 0.0778(15) 0.0212(8) 0.0327(9) 0.0025(6) 0.0116(9) -0.0024(8)
C12 0.108(2) 0.0313(10) 0.0292(9) 0.0059(7) -0.0006(11) 0.0030(12)
C13 0.095(2) 0.0517(13) 0.0343(10) -0.0004(9) -0.0272(12) 0.0078(13)
C14 0.0564(12) 0.0361(10) 0.0398(10) -0.0013(8) -0.0184(9) 0.0015(9)
O3 0.0318(6) 0.0213(5) 0.0267(5) 0.0008(4) 0.0011(4) -0.0053(4)
C15 0.0358(8) 0.0250(7) 0.0277(7) 0.0015(6) 0.0049(6) -0.0015(6)
C16 0.0597(12) 0.0280(8) 0.0357(9) 0.0079(7) 0.0046(8) -0.0019(8)
O4 0.0261(5) 0.0171(5) 0.0245(5) -0.0004(4) -0.0049(4) 0.0001(4)
C17 0.0282(8) 0.0262(8) 0.0348(8) -0.0038(6) -0.0090(6) -0.0012(6)
C18 0.0502(12) 0.0517(12) 0.0337(9) -0.0012(8) -0.0149(8) 0.0124(9)
O5 0.0363(6) 0.0226(5) 0.0271(5) -0.0034(4) -0.0007(5) -0.0027(4)

loop_
_atom_type_symbol
_atom_type_description
_atom_type_scat_dispersion_real
_atom_type_scat_dispersion_imag
_atom_type_scat_source
C C 0.0033 0.0016 'International Tables Vol C Tables 4.2.6.8 and 6.1.1.4'
H H 0.0000 0.0000 'International Tables Vol C Tables 4.2.6.8 and 6.1.1.4'
N N 0.0061 0.0033 'International Tables Vol C Tables 4.2.6.8 and 6.1.1.4'
O O 0.0106 0.0060 'International Tables Vol C Tables 4.2.6.8 and 6.1.1.4'
V V 0.3005 0.5294 'International Tables Vol C Tables 4.2.6.8 and 6.1.1.4'

loop_
_geom_angle_atom_site_label_1
_geom_angle_atom_site_label_2
_geom_angle_atom_site_label_3
_geom_angle
_geom_angle_site_symmetry_1
_geom_angle_site_symmetry_3
_geom_angle_publ_flag
O5 V1 O3 99.62(6) . . ?
O5 V1 O4 99.69(6) . . ?
O3 V1 O4 101.27(5) . . ?
O5 V1 O1 100.50(6) . . ?
O3 V1 O1 94.11(5) . . ?
O4 V1 O1 152.10(5) . . ?
O5 V1 N1 93.80(6) . . ?
O3 V1 N1 164.06(5) . . ?
O4 V1 N1 84.77(5) . . ?
O1 V1 N1 74.89(5) . . ?
O5 V1 O4 172.11(5) . 5_756 ?
O3 V1 O4 84.91(5) . 5_756 ?
O4 V1 O4 72.97(5) . 5_756 ?
O1 V1 O4 85.52(4) . 5_756 ?
N1 V1 O4 82.79(5) . 5_756 ?
C1 O1 V1 125.44(10) . . ?
O2 C1 O1 123.93(15) . . ?
O2 C1 C2 120.69(14) . . ?
O1 C1 C2 115.36(13) . . ?
N1 C2 C9 109.07(12) . . ?
N1 C2 C3 111.50(12) . . ?
C9 C2 C3 111.31(12) . . ?
N1 C2 C1 106.11(12) . . ?
C9 C2 C1 112.96(13) . . ?
C3 C2 C1 105.77(12) . . ?
C2 N1 V1 113.46(9) . . ?
C2 N1 H1A 106.4(13) . . ?
V1 N1 H1A 103.8(13) . . ?
C2 N1 H1B 108.4(13) . . ?
V1 N1 H1B 119.6(13) . . ?
H1A N1 H1B 103.9(17) . . ?
C8 C3 C4 118.57(14) . . ?
C8 C3 C2 123.66(13) . . ?
C4 C3 C2 117.71(14) . . ?
C5 C4 C3 120.60(17) . . ?
C5 C4 H4 119.7 . . ?
C3 C4 H4 119.7 . . ?
C6 C5 C4 120.22(17) . . ?
C6 C5 H5 119.9 . . ?
C4 C5 H5 119.9 . . ?
C5 C6 C7 119.81(16) . . ?
C5 C6 H6 120.1 . . ?
C7 C6 H6 120.1 . . ?
C6 C7 C8 120.28(18) . . ?
C6 C7 H7 119.9 . . ?
C8 C7 H7 119.9 . . ?
C3 C8 C7 120.50(16) . . ?
C3 C8 H8 119.7 . . ?
C7 C8 H8 119.7 . . ?
C10 C9 C14 118.73(17) . . ?
C10 C9 C2 117.76(14) . . ?
C14 C9 C2 123.27(17) . . ?
C11 C10 C9 120.95(18) . . ?
C11 C10 H10 119.5 . . ?
C9 C10 H10 119.5 . . ?
C12 C11 C10 120.3(2) . . ?
C12 C11 H11 119.9 . . ?
C10 C11 H11 119.9 . . ?
C11 C12 C13 119.7(2) . . ?
C11 C12 H12 120.2 . . ?
C13 C12 H12 120.2 . . ?
C12 C13 C14 121.1(2) . . ?
C12 C13 H13 119.5 . . ?
C14 C13 H13 119.5 . . ?
C9 C14 C13 119.2(2) . . ?
C9 C14 H14 120.4 . . ?
C13 C14 H14 120.4 . . ?
C15 O3 V1 127.81(10) . . ?
O3 C15 C16 109.86(14) . . ?
O3 C15 H15A 109.7 . . ?
C16 C15 H15A 109.7 . . ?
O3 C15 H15B 109.7 . . ?
C16 C15 H15B 109.7 . . ?
H15A C15 H15B 108.2 . . ?
C15 C16 H16A 109.5 . . ?
C15 C16 H16B 109.5 . . ?
H16A C16 H16B 109.5 . . ?
C15 C16 H16C 109.5 . . ?
H16A C16 H16C 109.5 . . ?
H16B C16 H16C 109.5 . . ?
C17 O4 V1 125.50(9) . . ?
C17 O4 V1 124.38(10) . 5_756 ?
V1 O4 V1 107.03(5) . 5_756 ?
O4 C17 C18 111.35(15) . . ?
O4 C17 H17A 109.4 . . ?
C18 C17 H17A 109.4 . . ?
O4 C17 H17B 109.4 . . ?
C18 C17 H17B 109.4 . . ?
H17A C17 H17B 108.0 . . ?
C17 C18 H18A 109.5 . . ?
C17 C18 H18B 109.5 . . ?
H18A C18 H18B 109.5 . . ?
C17 C18 H18C 109.5 . . ?
H18A C18 H18C 109.5 . . ?
H18B C18 H18C 109.5 . . ?

loop_
_geom_bond_atom_site_label_1
_geom_bond_atom_site_label_2
_geom_bond_distance
_geom_bond_site_symmetry_2
_geom_bond_publ_flag
V1 O5 1.5869(11) . ?
V1 O3 1.7819(11) . ?
V1 O4 1.8729(11) . ?
V1 O1 1.9516(11) . ?
V1 N1 2.2010(13) . ?
V1 O4 2.2311(11) 5_756 ?
O1 C1 1.3054(19) . ?
C1 O2 1.2146(19) . ?
C1 C2 1.538(2) . ?
C2 N1 1.4897(19) . ?
C2 C9 1.532(2) . ?
C2 C3 1.534(2) . ?
N1 H1A 0.89(2) . ?
N1 H1B 0.87(2) . ?
C3 C8 1.387(2) . ?
C3 C4 1.396(2) . ?
C4 C5 1.391(2) . ?
C4 H4 0.9500 . ?
C5 C6 1.373(3) . ?
C5 H5 0.9500 . ?
C6 C7 1.383(3) . ?
C6 H6 0.9500 . ?
C7 C8 1.392(2) . ?
C7 H7 0.9500 . ?
C8 H8 0.9500 . ?
C9 C10 1.390(3) . ?
C9 C14 1.392(2) . ?
C10 C11 1.387(2) . ?
C10 H10 0.9500 . ?
C11 C12 1.368(3) . ?
C11 H11 0.9500 . ?
C12 C13 1.370(4) . ?
C12 H12 0.9500 . ?
C13 C14 1.403(3) . ?
C13 H13 0.9500 . ?
C14 H14 0.9500 . ?
O3 C15 1.4268(19) . ?
C15 C16 1.508(2) . ?
C15 H15A 0.9900 . ?
C15 H15B 0.9900 . ?
C16 H16A 0.9800 . ?
C16 H16B 0.9800 . ?
C16 H16C 0.9800 . ?
O4 C17 1.4358(19) . ?
C17 C18 1.515(3) . ?
C17 H17A 0.9900 . ?
C17 H17B 0.9900 . ?
C18 H18A 0.9800 . ?
C18 H18B 0.9800 . ?
C18 H18C 0.9800 . ?

loop_
_geom_hbond_atom_site_label_D
_geom_hbond_atom_site_label_H
_geom_hbond_atom_site_label_A
_geom_hbond_distance_DH
_geom_hbond_distance_HA
_geom_hbond_distance_DA
_geom_hbond_angle_DHA
_geom_hbond_site_symmetry_A
_geom_hbond_publ_flag
N1 H1A O3 0.89(2) 2.50(2) 3.1662(17) 131.6(16) 5_756 yes
N1 H1B O2 0.87(2) 2.16(2) 3.0092(18) 168.3(18) 4_556 yes

loop_
_geom_torsion_atom_site_label_1
_geom_torsion_atom_site_label_2
_geom_torsion_atom_site_label_3
_geom_torsion_atom_site_label_4
_geom_torsion
_geom_torsion_site_symmetry_1
_geom_torsion_site_symmetry_2
_geom_torsion_site_symmetry_3
_geom_torsion_site_symmetry_4
_geom_torsion_publ_flag
V1 O1 C1 O2 -169.53(13) . . . . ?
V1 O1 C1 C2 8.64(19) . . . . ?
O2 C1 C2 N1 -172.41(15) . . . . ?
O1 C1 C2 N1 9.35(18) . . . . ?
O2 C1 C2 C9 -53.0(2) . . . . ?
O1 C1 C2 C9 128.81(14) . . . . ?
O2 C1 C2 C3 69.04(19) . . . . ?
O1 C1 C2 C3 -109.20(15) . . . . ?
C9 C2 N1 V1 -142.35(10) . . . . ?
C3 C2 N1 V1 94.32(12) . . . . ?
C1 C2 N1 V1 -20.38(14) . . . . ?
N1 C2 C3 C8 -13.8(2) . . . . ?
C9 C2 C3 C8 -135.81(16) . . . . ?
C1 C2 C3 C8 101.15(17) . . . . ?
N1 C2 C3 C4 168.99(14) . . . . ?
C9 C2 C3 C4 46.94(19) . . . . ?
C1 C2 C3 C4 -76.10(17) . . . . ?
C8 C3 C4 C5 0.8(2) . . . . ?
C2 C3 C4 C5 178.23(15) . . . . ?
C3 C4 C5 C6 -0.5(3) . . . . ?
C4 C5 C6 C7 -0.2(3) . . . . ?
C5 C6 C7 C8 0.6(3) . . . . ?
C4 C3 C8 C7 -0.5(2) . . . . ?
C2 C3 C8 C7 -177.69(16) . . . . ?
C6 C7 C8 C3 -0.2(3) . . . . ?
N1 C2 C9 C10 -70.41(17) . . . . ?
C3 C2 C9 C10 53.03(18) . . . . ?
C1 C2 C9 C10 171.85(14) . . . . ?
N1 C2 C9 C14 103.81(18) . . . . ?
C3 C2 C9 C14 -132.75(17) . . . . ?
C1 C2 C9 C14 -13.9(2) . . . . ?
C14 C9 C10 C11 -1.0(3) . . . . ?
C2 C9 C10 C11 173.45(15) . . . . ?
C9 C10 C11 C12 0.7(3) . . . . ?
C10 C11 C12 C13 0.4(3) . . . . ?
C11 C12 C13 C14 -1.2(4) . . . . ?
C10 C9 C14 C13 0.3(3) . . . . ?
C2 C9 C14 C13 -173.86(18) . . . . ?
C12 C13 C14 C9 0.8(3) . . . . ?
O5 V1 O3 C15 6.50(14) . . . . ?
O4 V1 O3 C15 108.50(13) . . . . ?
O1 V1 O3 C15 -94.89(13) . . . . ?
N1 V1 O3 C15 -140.43(18) . . . . ?
O4 V1 O3 C15 179.99(13) 5_756 . . . ?
V1 O3 C15 C16 -144.45(13) . . . . ?
O5 V1 O4 C17 -16.30(13) . . . . ?
O3 V1 O4 C17 -118.24(12) . . . . ?
O1 V1 O4 C17 119.58(13) . . . . ?
N1 V1 O4 C17 76.67(12) . . . . ?
O4 V1 O4 C17 160.72(14) 5_756 . . . ?
O5 V1 O4 V1 -177.02(6) . . . 5_756 ?
O3 V1 O4 V1 81.04(5) . . . 5_756 ?
O1 V1 O4 V1 -41.14(12) . . . 5_756 ?
N1 V1 O4 V1 -84.05(5) . . . 5_756 ?
O4 V1 O4 V1 0.0 5_756 . . 5_756 ?
V1 O4 C17 C18 76.65(16) . . . . ?
V1 O4 C17 C18 -125.84(13) 5_756 . . . ?
